data_7242776
loop_
_publ_author_name
'Karnoukhova, Valentina A.'
'Baranov, Vladimir V.'
'Vologzhanina, Anna V.'
'Kravchenko, Angelina N.'
'Fedyanin, Ivan V.'

_publ_section_title
;
 Self-organization of 1,6-dialkyl-3a,6a-diphenylglycolurils in the
 crystalline state
;
_journal_issue 24
_journal_name_full CrystEngComm
_journal_page_first 4312
_journal_page_last 4319
_journal_paper_doi 10.1039/D1CE00434D
_journal_volume 23
_journal_year 2021
_chemical_formula_moiety 'C18 H18 N4 O2, C4 H8 O3'
_chemical_formula_sum 'C22 H26 N4 O5'
_chemical_formula_weight 426.47
_space_group_crystal_system orthorhombic
_space_group_IT_number 19
_space_group_name_Hall 'P 2ac 2ab'
_space_group_name_H-M_alt 'P 21 21 21'
_atom_sites_solution_hydrogens mixed
_atom_sites_solution_primary dual
_audit_creation_method SHELXL-2016/6
_audit_update_record
;
2021-03-24 deposited with the CCDC.	2021-05-07 downloaded from the CCDC.
;
_cell_angle_alpha 90
_cell_angle_beta 90
_cell_angle_gamma 90
_cell_formula_units_Z 4
_cell_length_a 10.8660(5)
_cell_length_b 12.6977(6)
_cell_length_c 15.5356(7)
_cell_measurement_reflns_used 446
_cell_measurement_temperature 120(2)
_cell_measurement_theta_max 25
_cell_measurement_theta_min 3
_cell_volume 2143.50(17)
_computing_cell_refinement 'Bruker SAINT'
_computing_data_collection 'Bruker APEX2'
_computing_data_reduction 'Bruker SAINT'
_computing_molecular_graphics 'SHELXTL (Sheldrick, 2008)'
_computing_publication_material 'SHELXTL (Sheldrick, 2008)'
_computing_structure_refinement 'SHELXL (Sheldrick, 2015b)'
_computing_structure_solution 'SHELXT (Sheldrick, 2015a)'
_diffrn_ambient_temperature 120(2)
_diffrn_detector_type 'Bruker APEX II CCD area detector'
_diffrn_measured_fraction_theta_full 1.000
_diffrn_measured_fraction_theta_max 1.000
_diffrn_measurement_device_type 'Bruker SMART APEX II diffractometer'
_diffrn_measurement_method 'omega scans'
_diffrn_radiation_type MoK\a
_diffrn_radiation_wavelength 0.71073
_diffrn_reflns_av_R_equivalents 0.0253
_diffrn_reflns_av_unetI/netI 0.0204
_diffrn_reflns_Laue_measured_fraction_full 1.000
_diffrn_reflns_Laue_measured_fraction_max 1.000
_diffrn_reflns_limit_h_max 15
_diffrn_reflns_limit_h_min -15
_diffrn_reflns_limit_k_max 17
_diffrn_reflns_limit_k_min -17
_diffrn_reflns_limit_l_max 21
_diffrn_reflns_limit_l_min -21
_diffrn_reflns_number 27874
_diffrn_reflns_point_group_measured_fraction_full 1.000
_diffrn_reflns_point_group_measured_fraction_max 1.000
_diffrn_reflns_theta_full 25.242
_diffrn_reflns_theta_max 29.989
_diffrn_reflns_theta_min 2.071
_exptl_absorpt_coefficient_mu 0.095
_exptl_absorpt_correction_T_max 0.7461
_exptl_absorpt_correction_T_min 0.7134
_exptl_absorpt_correction_type multi-scan
_exptl_absorpt_process_details 'Bruker SADABS'
_exptl_crystal_colour colorless
_exptl_crystal_density_diffrn 1.322
_exptl_crystal_description prism
_exptl_crystal_F_000 904
_exptl_crystal_size_max 0.320
_exptl_crystal_size_mid 0.240
_exptl_crystal_size_min 0.210
_refine_diff_density_max 0.309
_refine_diff_density_min -0.177
_refine_diff_density_rms 0.040
_refine_ls_extinction_method none
_refine_ls_goodness_of_fit_ref 1.014
_refine_ls_hydrogen_treatment mixed
_refine_ls_matrix_type full
_refine_ls_number_parameters 296
_refine_ls_number_reflns 6254
_refine_ls_number_restraints 0
_refine_ls_restrained_S_all 1.014
_refine_ls_R_factor_all 0.0405
_refine_ls_R_factor_gt 0.0353
_refine_ls_shift/su_max 0.000
_refine_ls_shift/su_mean 0.000
_refine_ls_structure_factor_coef Fsqd
_refine_ls_weighting_details 'w=1/[\s^2^(Fo^2^)+(0.0578P)^2^+0.3325P] where P=(Fo^2^+2Fc^2^)/3'
_refine_ls_weighting_scheme calc
_refine_ls_wR_factor_gt 0.0936
_refine_ls_wR_factor_ref 0.0989
_reflns_Friedel_coverage 0.785
_reflns_Friedel_fraction_full 1.000
_reflns_Friedel_fraction_max 1.000
_reflns_number_gt 5690
_reflns_number_total 6254
_reflns_threshold_expression I>2\s(I)
_cod_data_source_file d1ce00434d4.cif
_cod_data_source_block 1a-MeLactate
_cod_depositor_comments 'Adding full bibliography for 7242772--7242787.cif.'
_cod_database_code 7242776
_shelx_shelxl_version_number 2016/6
_shelx_space_group_comment
;
The symmetry employed for this shelxl refinement is uniquely defined
by the following loop, which should always be used as a source of
symmetry information in preference to the above space-group names.
They are only intended as comments.
;
_shelx_estimated_absorpt_t_min 0.970
_shelx_estimated_absorpt_t_max 0.980

loop_
_space_group_symop_operation_xyz
'x, y, z'
'-x+1/2, -y, z+1/2'
'-x, y+1/2, -z+1/2'
'x+1/2, -y+1/2, -z'

loop_
_atom_site_label
_atom_site_type_symbol
_atom_site_fract_x
_atom_site_fract_y
_atom_site_fract_z
_atom_site_U_iso_or_equiv
_atom_site_adp_type
_atom_site_occupancy
_atom_site_site_symmetry_order
_atom_site_calc_flag
_atom_site_refinement_flags_posn
_atom_site_refinement_flags_adp
_atom_site_refinement_flags_occupancy
_atom_site_disorder_assembly
_atom_site_disorder_group
O1 O -0.01501(10) 0.38637(10) -0.03498(8) 0.0229(2) Uani 1 1 d . . . . .
O2 O 0.52513(10) 0.39006(10) -0.02611(8) 0.0222(2) Uani 1 1 d . . . . .
N1 N 0.13820(13) 0.30777(11) 0.04600(10) 0.0224(3) Uani 1 1 d . . . . .
H1N H 0.107(2) 0.244(2) 0.0430(16) 0.034(6) Uiso 1 1 d . . . . .
N2 N 0.14371(13) 0.47960(11) 0.02560(9) 0.0208(3) Uani 1 1 d . . . . .
N3 N 0.36692(12) 0.48238(11) 0.03694(9) 0.0202(3) Uani 1 1 d . . . . .
N4 N 0.36034(13) 0.30816(11) 0.04013(9) 0.0200(3) Uani 1 1 d . . . . .
H4N H 0.394(2) 0.246(2) 0.0416(15) 0.027(5) Uiso 1 1 d . . . . .
C1 C 0.25159(15) 0.33605(11) 0.08919(9) 0.0165(2) Uani 1 1 d . . . . .
C2 C 0.08095(14) 0.39019(13) 0.00796(9) 0.0184(3) Uani 1 1 d . . . . .
C3 C 0.25062(15) 0.46254(10) 0.08040(9) 0.0162(2) Uani 1 1 d . . . . .
C4 C 0.42633(14) 0.39267(13) 0.01332(9) 0.0181(3) Uani 1 1 d . . . . .
C5 C 0.25812(16) 0.29251(11) 0.18046(9) 0.0186(3) Uani 1 1 d . . . . .
C6 C 0.15321(17) 0.25753(14) 0.22286(12) 0.0266(3) Uani 1 1 d . . . . .
H6A H 0.075437 0.260715 0.195048 0.032 Uiso 1 1 calc R U . . .
C7 C 0.1622(2) 0.21771(15) 0.30633(13) 0.0348(4) Uani 1 1 d . . . . .
H7A H 0.090445 0.192845 0.334755 0.042 Uiso 1 1 calc R U . . .
C8 C 0.2742(2) 0.21409(14) 0.34795(12) 0.0352(5) Uani 1 1 d . . . . .
H8A H 0.279549 0.186862 0.404787 0.042 Uiso 1 1 calc R U . . .
C9 C 0.3787(2) 0.25029(16) 0.30660(12) 0.0334(4) Uani 1 1 d . . . . .
H9A H 0.455815 0.248732 0.335325 0.040 Uiso 1 1 calc R U . . .
C10 C 0.37090(16) 0.28898(14) 0.22297(11) 0.0257(3) Uani 1 1 d . . . . .
H10A H 0.443060 0.313171 0.194670 0.031 Uiso 1 1 calc R U . . .
C11 C 0.24048(15) 0.52175(11) 0.16497(9) 0.0172(3) Uani 1 1 d . . . . .
C12 C 0.12567(15) 0.53376(13) 0.20392(11) 0.0222(3) Uani 1 1 d . . . . .
H12A H 0.053959 0.507657 0.176195 0.027 Uiso 1 1 calc R U . . .
C13 C 0.11594(18) 0.58375(14) 0.28309(12) 0.0291(4) Uani 1 1 d . . . . .
H13A H 0.037763 0.590781 0.309861 0.035 Uiso 1 1 calc R U . . .
C14 C 0.2201(2) 0.62343(15) 0.32317(11) 0.0317(4) Uani 1 1 d . . . . .
H14A H 0.212772 0.659955 0.376292 0.038 Uiso 1 1 calc R U . . .
C15 C 0.33475(19) 0.60988(15) 0.28582(11) 0.0297(4) Uani 1 1 d . . . . .
H15A H 0.406300 0.635569 0.313989 0.036 Uiso 1 1 calc R U . . .
C16 C 0.34504(15) 0.55845(14) 0.20676(10) 0.0226(3) Uani 1 1 d . . . . .
H16A H 0.423783 0.548507 0.181455 0.027 Uiso 1 1 calc R U . . .
C17 C 0.10278(19) 0.58207(14) -0.00434(14) 0.0343(4) Uani 1 1 d . . . . .
H17A H 0.014025 0.589038 0.005319 0.051 Uiso 1 1 calc R U . . .
H17B H 0.120352 0.588957 -0.065959 0.051 Uiso 1 1 calc R U . . .
H17C H 0.146321 0.637393 0.027390 0.051 Uiso 1 1 calc R U . . .
C18 C 0.40618(18) 0.58411(14) 0.00475(13) 0.0312(4) Uani 1 1 d . . . . .
H18A H 0.496287 0.587452 0.004633 0.047 Uiso 1 1 calc R U . . .
H18B H 0.373363 0.639830 0.041870 0.047 Uiso 1 1 calc R U . . .
H18C H 0.375441 0.593818 -0.054020 0.047 Uiso 1 1 calc R U . . .
O1S O 0.10425(14) 0.04453(17) 0.74211(12) 0.0524(5) Uani 1 1 d . . . . .
O2S O 0.29401(13) 0.06889(13) 0.79410(9) 0.0352(3) Uani 1 1 d . . . . .
O3S O 0.18595(15) 0.06079(15) 0.57600(10) 0.0444(4) Uani 1 1 d . . . . .
H3S H 0.141(4) 0.003(3) 0.589(3) 0.097(13) Uiso 1 1 d . . . . .
C1S C 0.21172(16) 0.05772(15) 0.73065(12) 0.0282(4) Uani 1 1 d . . . . .
C2S C 0.27280(16) 0.06594(15) 0.64309(11) 0.0273(3) Uani 1 1 d . . . . .
H2SA H 0.334213 0.007877 0.636334 0.033 Uiso 1 1 calc R U . . .
C3S C 0.3372(2) 0.17153(17) 0.63509(13) 0.0358(4) Uani 1 1 d . . . . .
H3SA H 0.366869 0.180681 0.576006 0.054 Uiso 1 1 calc R U . . .
H3SB H 0.406978 0.174002 0.674972 0.054 Uiso 1 1 calc R U . . .
H3SC H 0.279195 0.228110 0.649136 0.054 Uiso 1 1 calc R U . . .
C4S C 0.2437(3) 0.07143(19) 0.88054(13) 0.0494(6) Uani 1 1 d . . . . .
H4SA H 0.311133 0.072020 0.922434 0.074 Uiso 1 1 calc R U . . .
H4SB H 0.192394 0.008994 0.889870 0.074 Uiso 1 1 calc R U . . .
H4SC H 0.193596 0.134996 0.887742 0.074 Uiso 1 1 calc R U . . .

loop_
_atom_site_aniso_label
_atom_site_aniso_U_11
_atom_site_aniso_U_22
_atom_site_aniso_U_33
_atom_site_aniso_U_23
_atom_site_aniso_U_13
_atom_site_aniso_U_12
O1 0.0218(5) 0.0239(6) 0.0229(5) 0.0028(5) -0.0062(4) -0.0021(5)
O2 0.0198(5) 0.0257(6) 0.0211(5) 0.0006(5) 0.0045(4) 0.0017(4)
N1 0.0218(7) 0.0175(6) 0.0277(7) 0.0024(5) -0.0076(5) -0.0031(5)
N2 0.0221(6) 0.0173(6) 0.0230(6) 0.0008(5) -0.0070(5) -0.0008(5)
N3 0.0206(6) 0.0171(6) 0.0229(6) -0.0014(5) 0.0059(5) -0.0026(5)
N4 0.0210(6) 0.0169(6) 0.0220(6) -0.0009(5) 0.0047(5) 0.0023(5)
C1 0.0162(6) 0.0158(5) 0.0175(6) -0.0007(4) -0.0002(6) -0.0004(6)
C2 0.0191(7) 0.0198(7) 0.0163(6) -0.0003(6) -0.0003(5) -0.0015(6)
C3 0.0158(6) 0.0163(6) 0.0165(6) -0.0003(4) 0.0001(6) -0.0003(6)
C4 0.0190(6) 0.0207(7) 0.0147(6) -0.0008(6) -0.0004(5) 0.0000(6)
C5 0.0229(7) 0.0156(6) 0.0174(6) 0.0003(5) 0.0013(6) 0.0015(6)
C6 0.0273(8) 0.0259(8) 0.0265(8) 0.0037(7) 0.0032(7) -0.0019(7)
C7 0.0469(11) 0.0290(9) 0.0284(9) 0.0057(7) 0.0128(8) -0.0029(8)
C8 0.0620(14) 0.0238(8) 0.0198(7) 0.0025(6) -0.0001(8) 0.0080(8)
C9 0.0439(11) 0.0322(9) 0.0243(8) -0.0015(7) -0.0098(7) 0.0110(8)
C10 0.0262(8) 0.0287(8) 0.0222(8) 0.0002(6) -0.0035(6) 0.0032(6)
C11 0.0193(7) 0.0154(6) 0.0169(6) -0.0005(5) -0.0012(6) 0.0005(6)
C12 0.0216(7) 0.0214(7) 0.0237(7) -0.0008(6) 0.0033(6) 0.0000(6)
C13 0.0353(9) 0.0268(8) 0.0250(8) 0.0005(7) 0.0112(7) 0.0028(7)
C14 0.0523(12) 0.0265(8) 0.0162(7) -0.0021(6) 0.0035(7) -0.0022(7)
C15 0.0391(9) 0.0311(9) 0.0190(7) -0.0016(7) -0.0076(7) -0.0065(8)
C16 0.0217(7) 0.0253(7) 0.0210(7) -0.0002(6) -0.0032(6) -0.0016(6)
C17 0.0377(10) 0.0190(8) 0.0461(11) 0.0060(7) -0.0201(9) -0.0004(7)
C18 0.0337(9) 0.0205(8) 0.0395(10) 0.0031(7) 0.0131(8) -0.0042(6)
O1S 0.0284(7) 0.0731(13) 0.0556(10) -0.0043(9) 0.0089(7) -0.0151(8)
O2S 0.0334(7) 0.0461(8) 0.0263(6) -0.0021(6) -0.0008(5) 0.0005(6)
O3S 0.0452(9) 0.0517(10) 0.0364(8) -0.0018(7) -0.0147(7) -0.0109(8)
C1S 0.0274(8) 0.0242(8) 0.0330(9) -0.0023(7) 0.0022(7) -0.0015(6)
C2S 0.0249(8) 0.0292(8) 0.0277(8) -0.0057(6) -0.0010(6) 0.0019(6)
C3S 0.0393(10) 0.0364(10) 0.0318(9) -0.0043(8) 0.0100(8) -0.0070(8)
C4S 0.0739(17) 0.0460(11) 0.0283(9) -0.0015(8) 0.0088(11) -0.0057(13)

loop_
_atom_type_symbol
_atom_type_description
_atom_type_scat_dispersion_real
_atom_type_scat_dispersion_imag
_atom_type_scat_source
C C 0.0033 0.0016 'International Tables Vol C Tables 4.2.6.8 and 6.1.1.4'
H H 0.0000 0.0000 'International Tables Vol C Tables 4.2.6.8 and 6.1.1.4'
N N 0.0061 0.0033 'International Tables Vol C Tables 4.2.6.8 and 6.1.1.4'
O O 0.0106 0.0060 'International Tables Vol C Tables 4.2.6.8 and 6.1.1.4'

loop_
_geom_angle_atom_site_label_1
_geom_angle_atom_site_label_2
_geom_angle_atom_site_label_3
_geom_angle
_geom_angle_site_symmetry_1
_geom_angle_site_symmetry_3
_geom_angle_publ_flag
C2 N1 C1 113.68(13) . . ?
C2 N1 H1N 120.7(15) . . ?
C1 N1 H1N 125.7(15) . . ?
C2 N2 C17 122.21(13) . . ?
C2 N2 C3 113.32(13) . . ?
C17 N2 C3 124.41(13) . . ?
C4 N3 C18 120.92(13) . . ?
C4 N3 C3 113.12(13) . . ?
C18 N3 C3 124.76(13) . . ?
C4 N4 C1 113.52(13) . . ?
C4 N4 H4N 120.1(15) . . ?
C1 N4 H4N 123.5(15) . . ?
N1 C1 N4 112.90(12) . . ?
N1 C1 C5 112.39(13) . . ?
N4 C1 C5 111.26(13) . . ?
N1 C1 C3 101.67(12) . . ?
N4 C1 C3 101.78(12) . . ?
C5 C1 C3 116.15(11) . . ?
O1 C2 N2 124.50(15) . . ?
O1 C2 N1 126.28(15) . . ?
N2 C2 N1 109.20(13) . . ?
N3 C3 N2 113.32(11) . . ?
N3 C3 C11 112.27(12) . . ?
N2 C3 C11 111.99(12) . . ?
N3 C3 C1 101.90(12) . . ?
N2 C3 C1 101.71(12) . . ?
C11 C3 C1 114.88(11) . . ?
O2 C4 N4 126.16(15) . . ?
O2 C4 N3 124.63(15) . . ?
N4 C4 N3 109.21(13) . . ?
C6 C5 C10 119.12(14) . . ?
C6 C5 C1 121.27(15) . . ?
C10 C5 C1 119.60(15) . . ?
C5 C6 C7 119.94(17) . . ?
C5 C6 H6A 120.0 . . ?
C7 C6 H6A 120.0 . . ?
C8 C7 C6 120.65(18) . . ?
C8 C7 H7A 119.7 . . ?
C6 C7 H7A 119.7 . . ?
C7 C8 C9 119.70(16) . . ?
C7 C8 H8A 120.1 . . ?
C9 C8 H8A 120.1 . . ?
C8 C9 C10 120.09(18) . . ?
C8 C9 H9A 120.0 . . ?
C10 C9 H9A 120.0 . . ?
C9 C10 C5 120.49(17) . . ?
C9 C10 H10A 119.8 . . ?
C5 C10 H10A 119.8 . . ?
C16 C11 C12 119.48(14) . . ?
C16 C11 C3 120.76(14) . . ?
C12 C11 C3 119.64(14) . . ?
C13 C12 C11 120.17(16) . . ?
C13 C12 H12A 119.9 . . ?
C11 C12 H12A 119.9 . . ?
C14 C13 C12 120.13(16) . . ?
C14 C13 H13A 119.9 . . ?
C12 C13 H13A 119.9 . . ?
C15 C14 C13 120.06(15) . . ?
C15 C14 H14A 120.0 . . ?
C13 C14 H14A 120.0 . . ?
C14 C15 C16 119.93(16) . . ?
C14 C15 H15A 120.0 . . ?
C16 C15 H15A 120.0 . . ?
C11 C16 C15 120.18(16) . . ?
C11 C16 H16A 119.9 . . ?
C15 C16 H16A 119.9 . . ?
N2 C17 H17A 109.5 . . ?
N2 C17 H17B 109.5 . . ?
H17A C17 H17B 109.5 . . ?
N2 C17 H17C 109.5 . . ?
H17A C17 H17C 109.5 . . ?
H17B C17 H17C 109.5 . . ?
N3 C18 H18A 109.5 . . ?
N3 C18 H18B 109.5 . . ?
H18A C18 H18B 109.5 . . ?
N3 C18 H18C 109.5 . . ?
H18A C18 H18C 109.5 . . ?
H18B C18 H18C 109.5 . . ?
C1S O2S C4S 115.63(17) . . ?
C2S O3S H3S 104(3) . . ?
O1S C1S O2S 123.98(19) . . ?
O1S C1S C2S 124.87(18) . . ?
O2S C1S C2S 111.15(15) . . ?
O3S C2S C1S 111.56(15) . . ?
O3S C2S C3S 106.83(17) . . ?
C1S C2S C3S 109.63(15) . . ?
O3S C2S H2SA 109.6 . . ?
C1S C2S H2SA 109.6 . . ?
C3S C2S H2SA 109.6 . . ?
C2S C3S H3SA 109.5 . . ?
C2S C3S H3SB 109.5 . . ?
H3SA C3S H3SB 109.5 . . ?
C2S C3S H3SC 109.5 . . ?
H3SA C3S H3SC 109.5 . . ?
H3SB C3S H3SC 109.5 . . ?
O2S C4S H4SA 109.5 . . ?
O2S C4S H4SB 109.5 . . ?
H4SA C4S H4SB 109.5 . . ?
O2S C4S H4SC 109.5 . . ?
H4SA C4S H4SC 109.5 . . ?
H4SB C4S H4SC 109.5 . . ?

loop_
_geom_bond_atom_site_label_1
_geom_bond_atom_site_label_2
_geom_bond_distance
_geom_bond_site_symmetry_2
_geom_bond_publ_flag
O1 C2 1.2388(18) . ?
O2 C4 1.2365(18) . ?
N1 C2 1.353(2) . ?
N1 C1 1.448(2) . ?
N1 H1N 0.89(3) . ?
N2 C2 1.352(2) . ?
N2 C17 1.452(2) . ?
N2 C3 1.4564(19) . ?
N3 C4 1.360(2) . ?
N3 C18 1.449(2) . ?
N3 C3 1.455(2) . ?
N4 C4 1.356(2) . ?
N4 C1 1.450(2) . ?
N4 H4N 0.88(3) . ?
C1 C5 1.5235(19) . ?
C1 C3 1.6120(19) . ?
C3 C11 1.5177(19) . ?
C5 C6 1.390(2) . ?
C5 C10 1.393(2) . ?
C6 C7 1.395(3) . ?
C6 H6A 0.9500 . ?
C7 C8 1.379(3) . ?
C7 H7A 0.9500 . ?
C8 C9 1.383(3) . ?
C8 H8A 0.9500 . ?
C9 C10 1.392(3) . ?
C9 H9A 0.9500 . ?
C10 H10A 0.9500 . ?
C11 C16 1.389(2) . ?
C11 C12 1.395(2) . ?
C12 C13 1.388(2) . ?
C12 H12A 0.9500 . ?
C13 C14 1.386(3) . ?
C13 H13A 0.9500 . ?
C14 C15 1.385(3) . ?
C14 H14A 0.9500 . ?
C15 C16 1.395(2) . ?
C15 H15A 0.9500 . ?
C16 H16A 0.9500 . ?
C17 H17A 0.9800 . ?
C17 H17B 0.9800 . ?
C17 H17C 0.9800 . ?
C18 H18A 0.9800 . ?
C18 H18B 0.9800 . ?
C18 H18C 0.9800 . ?
O1S C1S 1.193(2) . ?
O2S C1S 1.338(2) . ?
O2S C4S 1.450(2) . ?
O3S C2S 1.408(2) . ?
O3S H3S 0.91(4) . ?
C1S C2S 1.517(3) . ?
C2S C3S 1.517(3) . ?
C2S H2SA 1.0000 . ?
C3S H3SA 0.9800 . ?
C3S H3SB 0.9800 . ?
C3S H3SC 0.9800 . ?
C4S H4SA 0.9800 . ?
C4S H4SB 0.9800 . ?
C4S H4SC 0.9800 . ?

loop_
_geom_hbond_atom_site_label_D
_geom_hbond_atom_site_label_H
_geom_hbond_atom_site_label_A
_geom_hbond_distance_DH
_geom_hbond_distance_HA
_geom_hbond_distance_DA
_geom_hbond_angle_DHA
_geom_hbond_site_symmetry_A
N1 H1N O2 0.89(3) 1.93(3) 2.8133(19) 173(2) 4_455
N4 H4N O1 0.88(3) 1.95(3) 2.8182(18) 173(2) 4
O3S H3S O1 0.91(4) 2.18(4) 2.960(2) 143(4) 3_545

loop_
_geom_torsion_atom_site_label_1
_geom_torsion_atom_site_label_2
_geom_torsion_atom_site_label_3
_geom_torsion_atom_site_label_4
_geom_torsion
_geom_torsion_site_symmetry_1
_geom_torsion_site_symmetry_2
_geom_torsion_site_symmetry_3
_geom_torsion_site_symmetry_4
_geom_torsion_publ_flag
C2 N1 C1 N4 -102.16(16) . . . . ?
C2 N1 C1 C5 130.99(14) . . . . ?
C2 N1 C1 C3 6.12(17) . . . . ?
C4 N4 C1 N1 114.36(14) . . . . ?
C4 N4 C1 C5 -118.19(14) . . . . ?
C4 N4 C1 C3 6.16(16) . . . . ?
C17 N2 C2 O1 0.5(3) . . . . ?
C3 N2 C2 O1 177.56(14) . . . . ?
C17 N2 C2 N1 -178.17(17) . . . . ?
C3 N2 C2 N1 -1.13(19) . . . . ?
C1 N1 C2 O1 177.75(15) . . . . ?
C1 N1 C2 N2 -3.60(19) . . . . ?
C4 N3 C3 N2 -103.01(15) . . . . ?
C18 N3 C3 N2 64.46(19) . . . . ?
C4 N3 C3 C11 128.88(13) . . . . ?
C18 N3 C3 C11 -63.6(2) . . . . ?
C4 N3 C3 C1 5.46(16) . . . . ?
C18 N3 C3 C1 172.93(15) . . . . ?
C2 N2 C3 N3 113.23(15) . . . . ?
C17 N2 C3 N3 -69.8(2) . . . . ?
C2 N2 C3 C11 -118.52(14) . . . . ?
C17 N2 C3 C11 58.4(2) . . . . ?
C2 N2 C3 C1 4.65(16) . . . . ?
C17 N2 C3 C1 -178.39(17) . . . . ?
N1 C1 C3 N3 -123.24(13) . . . . ?
N4 C1 C3 N3 -6.56(14) . . . . ?
C5 C1 C3 N3 114.44(14) . . . . ?
N1 C1 C3 N2 -6.05(14) . . . . ?
N4 C1 C3 N2 110.63(13) . . . . ?
C5 C1 C3 N2 -128.37(14) . . . . ?
N1 C1 C3 C11 115.12(14) . . . . ?
N4 C1 C3 C11 -128.20(13) . . . . ?
C5 C1 C3 C11 -7.2(2) . . . . ?
C1 N4 C4 O2 176.63(14) . . . . ?
C1 N4 C4 N3 -3.13(18) . . . . ?
C18 N3 C4 O2 10.3(2) . . . . ?
C3 N3 C4 O2 178.28(14) . . . . ?
C18 N3 C4 N4 -169.97(16) . . . . ?
C3 N3 C4 N4 -1.96(18) . . . . ?
N1 C1 C5 C6 -17.1(2) . . . . ?
N4 C1 C5 C6 -144.86(15) . . . . ?
C3 C1 C5 C6 99.35(18) . . . . ?
N1 C1 C5 C10 163.83(14) . . . . ?
N4 C1 C5 C10 36.10(18) . . . . ?
C3 C1 C5 C10 -79.69(18) . . . . ?
C10 C5 C6 C7 -1.2(2) . . . . ?
C1 C5 C6 C7 179.77(15) . . . . ?
C5 C6 C7 C8 1.0(3) . . . . ?
C6 C7 C8 C9 0.0(3) . . . . ?
C7 C8 C9 C10 -0.8(3) . . . . ?
C8 C9 C10 C5 0.6(3) . . . . ?
C6 C5 C10 C9 0.4(2) . . . . ?
C1 C5 C10 C9 179.48(15) . . . . ?
N3 C3 C11 C16 -20.36(19) . . . . ?
N2 C3 C11 C16 -149.17(14) . . . . ?
C1 C3 C11 C16 95.46(18) . . . . ?
N3 C3 C11 C12 163.68(14) . . . . ?
N2 C3 C11 C12 34.86(18) . . . . ?
C1 C3 C11 C12 -80.51(18) . . . . ?
C16 C11 C12 C13 1.2(2) . . . . ?
C3 C11 C12 C13 177.20(14) . . . . ?
C11 C12 C13 C14 1.0(3) . . . . ?
C12 C13 C14 C15 -2.4(3) . . . . ?
C13 C14 C15 C16 1.5(3) . . . . ?
C12 C11 C16 C15 -2.0(2) . . . . ?
C3 C11 C16 C15 -177.99(14) . . . . ?
C14 C15 C16 C11 0.7(3) . . . . ?
C4S O2S C1S O1S -4.1(3) . . . . ?
C4S O2S C1S C2S 174.88(17) . . . . ?
O1S C1S C2S O3S 2.6(3) . . . . ?
O2S C1S C2S O3S -176.35(17) . . . . ?
O1S C1S C2S C3S 120.8(2) . . . . ?
O2S C1S C2S C3S -58.2(2) . . . . ?
